data_4103573
loop_
_publ_author_name
'Matthew W. Powner'
'John D. Sutherland'
'Jack W. Szostak'

_publ_section_title
;
 Chemoselective Multicomponent One-Pot Assembly of Purine Precursors in
 Water
;
_journal_name_full 'Journal of the American Chemical Society'
_journal_page_first 16677
_journal_page_last 16688
_journal_paper_doi 10.1021/ja108197s
_journal_volume 132
_journal_year 2010
_chemical_formula_sum 'C22 H14 D22 N14 O11'
_chemical_formula_weight 694.78
_chemical_name_systematic
; 
 ? 
;
_space_group_IT_number 15
_symmetry_cell_setting monoclinic
_symmetry_space_group_name_Hall '-C 2yc'
_symmetry_space_group_name_H-M 'C 1 2/c 1'
_atom_sites_solution_hydrogens geom
_atom_sites_solution_primary direct
_atom_sites_solution_secondary difmap
_audit_creation_method SHELXL-97
_cell_angle_alpha 90.00
_cell_angle_beta 111.419(2)
_cell_angle_gamma 90.00
_cell_formula_units_Z 4
_cell_length_a 21.777(3)
_cell_length_b 7.1528(11)
_cell_length_c 19.562(3)
_cell_measurement_reflns_used 7981
_cell_measurement_temperature 100(2)
_cell_measurement_theta_max 27.3
_cell_measurement_theta_min 2.23
_cell_volume 2836.7(7)
_computing_cell_refinement 'SAINT 7.46A (Bruker-AXS, 2009)'
_computing_data_collection 'APEX2 v2009.3.0 (Bruker-AXS, 2009)'
_computing_data_reduction 'SAINT 7.46A (Bruker-AXS, 2009)'
_computing_molecular_graphics 'Bruker SHELXTL'
_computing_publication_material 'Bruker SHELXTL'
_computing_structure_refinement 'SHELXL-97 (Sheldrick, 2008)'
_computing_structure_solution 'SHELXS-97 (Sheldrick, 2008)'
_diffrn_ambient_temperature 100(2)
_diffrn_measured_fraction_theta_full 0.985
_diffrn_measured_fraction_theta_max 0.985
_diffrn_measurement_device_type 'CCD area detector'
_diffrn_measurement_method 'phi and omega scans'
_diffrn_radiation_monochromator graphite
_diffrn_radiation_source 'fine-focus sealed tube'
_diffrn_radiation_type MoK\a
_diffrn_radiation_wavelength 0.71073
_diffrn_reflns_av_R_equivalents 0.0354
_diffrn_reflns_av_sigmaI/netI 0.0209
_diffrn_reflns_limit_h_max 28
_diffrn_reflns_limit_h_min -28
_diffrn_reflns_limit_k_max 9
_diffrn_reflns_limit_k_min -9
_diffrn_reflns_limit_l_max 25
_diffrn_reflns_limit_l_min -25
_diffrn_reflns_number 24505
_diffrn_reflns_theta_full 27.50
_diffrn_reflns_theta_max 27.50
_diffrn_reflns_theta_min 2.01
_exptl_absorpt_coefficient_mu 0.128
_exptl_absorpt_correction_T_max 0.9848
_exptl_absorpt_correction_T_min 0.9530
_exptl_absorpt_correction_type multi-scan
_exptl_absorpt_process_details sadabs
_exptl_crystal_colour yellow
_exptl_crystal_density_diffrn 1.627
_exptl_crystal_density_method 'not measured'
_exptl_crystal_description plate
_exptl_crystal_F_000 1416
_exptl_crystal_size_max 0.38
_exptl_crystal_size_mid 0.36
_exptl_crystal_size_min 0.12
_refine_diff_density_max 0.354
_refine_diff_density_min -0.257
_refine_diff_density_rms 0.048
_refine_ls_extinction_method none
_refine_ls_goodness_of_fit_ref 1.027
_refine_ls_hydrogen_treatment mixed
_refine_ls_matrix_type full
_refine_ls_number_parameters 285
_refine_ls_number_reflns 3212
_refine_ls_number_restraints 0
_refine_ls_restrained_S_all 1.027
_refine_ls_R_factor_all 0.0461
_refine_ls_R_factor_gt 0.0369
_refine_ls_shift/su_max 0.000
_refine_ls_shift/su_mean 0.000
_refine_ls_structure_factor_coef Fsqd
_refine_ls_weighting_details 'calc w=1/[\s^2^(Fo^2^)+(0.0522P)^2^+2.9284P] where P=(Fo^2^+2Fc^2^)/3'
_refine_ls_weighting_scheme calc
_refine_ls_wR_factor_gt 0.0963
_refine_ls_wR_factor_ref 0.1031
_reflns_number_gt 2692
_reflns_number_total 3212
_reflns_threshold_expression >2sigma(I)
_cod_data_source_file ja108197s_si_008.cif
_cod_data_source_block MP2-065-SX
_cod_original_cell_volume 2836.6(7)
_cod_database_code 4103573

loop_
_symmetry_equiv_pos_as_xyz
'x, y, z'
'-x, y, -z+1/2'
'x+1/2, y+1/2, z'
'-x+1/2, y+1/2, -z+1/2'
'-x, -y, -z'
'x, -y, z-1/2'
'-x+1/2, -y+1/2, -z'
'x+1/2, -y+1/2, z-1/2'

loop_
_atom_site_label
_atom_site_type_symbol
_atom_site_fract_x
_atom_site_fract_y
_atom_site_fract_z
_atom_site_U_iso_or_equiv
_atom_site_adp_type
_atom_site_occupancy
_atom_site_symmetry_multiplicity
_atom_site_calc_flag
_atom_site_refinement_flags
O1 O 0.19856(5) 0.37055(15) 0.22100(5) 0.0247(2) Uani 1 1 d .
O2 O 0.21384(5) 0.47370(15) 0.43747(6) 0.0246(2) Uani 1 1 d .
D2 D 0.1733(11) 0.458(3) 0.4089(12) 0.038(5) Uiso 1 1 d .
O3 O 0.48583(5) 0.48963(15) 0.61011(6) 0.0264(3) Uani 1 1 d .
N1 N 0.14498(6) 0.10366(18) 0.22680(6) 0.0211(3) Uani 1 1 d .
N2 N 0.09514(7) -0.1701(2) 0.23504(8) 0.0274(3) Uani 1 1 d .
D2A D 0.0900(10) -0.270(3) 0.2587(12) 0.041(6) Uiso 1 1 d .
D2B D 0.0709(10) -0.152(3) 0.1872(12) 0.036(5) Uiso 1 1 d .
N3 N 0.22772(6) 0.22918(17) 0.33216(6) 0.0186(3) Uani 1 1 d .
N4 N 0.35191(6) 0.56409(18) 0.49548(7) 0.0214(3) Uani 1 1 d .
D4 D 0.3816(9) 0.630(3) 0.5268(10) 0.023(4) Uiso 1 1 d .
N5 N 0.42600(6) 0.13481(18) 0.46848(7) 0.0233(3) Uani 1 1 d .
N6 N 0.33520(6) 0.30172(17) 0.41808(6) 0.0191(3) Uani 1 1 d .
N7 N 0.53896(6) 0.2348(2) 0.59358(7) 0.0260(3) Uani 1 1 d .
D7A D 0.5391(9) 0.131(3) 0.5686(10) 0.031(5) Uiso 1 1 d .
D7B D 0.5737(10) 0.267(3) 0.6320(11) 0.033(5) Uiso 1 1 d .
C1 C 0.18965(7) 0.2399(2) 0.25698(7) 0.0196(3) Uani 1 1 d .
C2 C 0.13665(7) -0.0335(2) 0.26844(8) 0.0209(3) Uani 1 1 d .
C3 C 0.17010(7) -0.0360(2) 0.34591(8) 0.0219(3) Uani 1 1 d .
H3 H 0.1603(9) -0.127(3) 0.3742(10) 0.025(4) Uiso 1 1 d .
C4 C 0.21480(7) 0.0975(2) 0.37544(8) 0.0201(3) Uani 1 1 d .
H4A H 0.2392(8) 0.108(2) 0.4270(9) 0.018(4) Uiso 1 1 d .
C5 C 0.27588(7) 0.3763(2) 0.36197(7) 0.0186(3) Uani 1 1 d .
H5 H 0.2869(7) 0.421(2) 0.3225(9) 0.013(4) Uiso 1 1 d .
C6 C 0.24789(7) 0.5385(2) 0.39282(8) 0.0214(3) Uani 1 1 d .
H6 H 0.2187(8) 0.603(2) 0.3508(9) 0.015(4) Uiso 1 1 d .
C7 C 0.30284(7) 0.6673(2) 0.43665(8) 0.0218(3) Uani 1 1 d .
H7A H 0.3216(8) 0.717(2) 0.4050(9) 0.020(4) Uiso 1 1 d .
H7B H 0.2859(8) 0.766(2) 0.4583(9) 0.020(4) Uiso 1 1 d .
C8 C 0.37336(7) 0.4005(2) 0.47836(7) 0.0193(3) Uani 1 1 d .
C9 C 0.42994(7) 0.2957(2) 0.51005(8) 0.0212(3) Uani 1 1 d .
C10 C 0.36957(7) 0.1442(2) 0.41415(8) 0.0218(3) Uani 1 1 d .
H10 H 0.3526(8) 0.059(2) 0.3768(9) 0.021(4) Uiso 1 1 d .
C11 C 0.48651(7) 0.3455(2) 0.57390(8) 0.0215(3) Uani 1 1 d .
O1W O 0.5000 0.6885(2) 0.2500 0.0274(3) Uani 1 2 d S
D1W D 0.5007(11) 0.616(3) 0.2866(12) 0.049(6) Uiso 1 1 d .
O2W O 0.40914(6) 0.02059(17) 0.68105(7) 0.0305(3) Uani 1 1 d .
D2WA D 0.4356(12) 0.117(4) 0.7063(13) 0.057(7) Uiso 1 1 d .
D2WB D 0.4281(11) -0.034(3) 0.6510(12) 0.043(6) Uiso 1 1 d .
O3W O 0.44891(7) 0.84691(18) 0.58392(7) 0.0350(3) Uani 1 1 d .
D3WA D 0.4721(11) 0.741(4) 0.5893(13) 0.054(7) Uiso 1 1 d .
D4WA D 0.4543(13) 0.908(4) 0.5445(15) 0.073(8) Uiso 1 1 d .

loop_
_atom_site_aniso_label
_atom_site_aniso_U_11
_atom_site_aniso_U_22
_atom_site_aniso_U_33
_atom_site_aniso_U_23
_atom_site_aniso_U_13
_atom_site_aniso_U_12
O1 0.0249(5) 0.0263(6) 0.0188(5) 0.0038(4) 0.0032(4) -0.0019(4)
O2 0.0197(5) 0.0285(6) 0.0245(5) -0.0029(4) 0.0068(4) 0.0002(4)
O3 0.0233(5) 0.0245(5) 0.0255(5) -0.0061(4) 0.0018(4) 0.0028(4)
N1 0.0172(6) 0.0243(6) 0.0189(6) 0.0006(5) 0.0032(5) 0.0008(5)
N2 0.0260(7) 0.0258(7) 0.0248(7) 0.0010(6) 0.0026(5) -0.0046(5)
N3 0.0177(5) 0.0188(6) 0.0169(5) -0.0002(4) 0.0034(4) 0.0012(5)
N4 0.0199(6) 0.0202(6) 0.0194(6) -0.0028(5) 0.0017(5) 0.0021(5)
N5 0.0200(6) 0.0225(6) 0.0226(6) -0.0036(5) 0.0021(5) 0.0020(5)
N6 0.0170(6) 0.0197(6) 0.0175(6) -0.0014(4) 0.0024(5) 0.0012(4)
N7 0.0204(6) 0.0257(7) 0.0241(6) -0.0068(5) -0.0010(5) 0.0030(5)
C1 0.0170(6) 0.0231(7) 0.0170(6) 0.0008(5) 0.0042(5) 0.0038(5)
C2 0.0163(6) 0.0221(7) 0.0231(7) -0.0003(6) 0.0058(5) 0.0027(5)
C3 0.0213(7) 0.0219(7) 0.0221(7) 0.0032(6) 0.0074(6) 0.0027(6)
C4 0.0195(7) 0.0221(7) 0.0174(7) 0.0028(5) 0.0053(5) 0.0051(5)
C5 0.0169(6) 0.0192(7) 0.0165(6) 0.0009(5) 0.0023(5) 0.0017(5)
C6 0.0212(7) 0.0203(7) 0.0193(6) 0.0011(5) 0.0033(5) 0.0040(6)
C7 0.0232(7) 0.0189(7) 0.0209(7) 0.0005(6) 0.0053(6) 0.0023(6)
C8 0.0189(6) 0.0212(7) 0.0163(6) 0.0001(5) 0.0045(5) -0.0009(5)
C9 0.0197(7) 0.0202(7) 0.0206(7) -0.0019(5) 0.0037(6) 0.0007(5)
C10 0.0201(7) 0.0202(7) 0.0218(7) -0.0032(6) 0.0039(6) 0.0020(5)
C11 0.0198(7) 0.0216(7) 0.0207(7) -0.0007(5) 0.0045(6) -0.0002(5)
O1W 0.0283(8) 0.0264(8) 0.0277(8) 0.000 0.0106(7) 0.000
O2W 0.0253(6) 0.0305(6) 0.0342(6) -0.0034(5) 0.0090(5) -0.0030(5)
O3W 0.0439(7) 0.0259(6) 0.0372(7) -0.0040(5) 0.0172(6) -0.0037(5)

loop_
_atom_type_symbol
_atom_type_description
_atom_type_scat_dispersion_real
_atom_type_scat_dispersion_imag
_atom_type_scat_source
C C 0.0033 0.0016 'International Tables Vol C Tables 4.2.6.8 and 6.1.1.4'
H H 0.0000 0.0000 'International Tables Vol C Tables 4.2.6.8 and 6.1.1.4'
N N 0.0061 0.0033 'International Tables Vol C Tables 4.2.6.8 and 6.1.1.4'
O O 0.0106 0.0060 'International Tables Vol C Tables 4.2.6.8 and 6.1.1.4'
D D 0.0000 0.0000 'International Tables Vol C Tables 4.2.6.8 and 6.1.1.4'

loop_
_geom_angle_atom_site_label_1
_geom_angle_atom_site_label_2
_geom_angle_atom_site_label_3
_geom_angle
C6 O2 D2 106.6(14)
C2 N1 C1 120.15(12)
C2 N2 D2A 122.1(14)
C2 N2 D2B 115.9(13)
D2A N2 D2B 121.9(18)
C4 N3 C1 120.82(12)
C4 N3 C5 122.35(11)
C1 N3 C5 116.51(12)
C8 N4 C7 117.77(12)
C8 N4 D4 114.7(12)
C7 N4 D4 115.7(12)
C10 N5 C9 105.83(12)
C8 N6 C10 107.55(11)
C8 N6 C5 123.60(12)
C10 N6 C5 127.68(12)
C11 N7 D7A 121.0(12)
C11 N7 D7B 118.1(13)
D7A N7 D7B 120.9(17)
O1 C1 N1 122.56(12)
O1 C1 N3 119.09(13)
N1 C1 N3 118.34(13)
N1 C2 N2 117.51(13)
N1 C2 C3 122.08(13)
N2 C2 C3 120.41(14)
H3 C3 C4 122.2(11)
H3 C3 C2 120.3(11)
C4 C3 C2 117.44(14)
H4A C4 C3 123.4(10)
H4A C4 N3 116.0(10)
C3 C4 N3 120.59(13)
H5 C5 N3 106.3(10)
H5 C5 N6 108.7(9)
N3 C5 N6 110.44(11)
H5 C5 C6 108.8(10)
N3 C5 C6 112.00(11)
N6 C5 C6 110.57(11)
H6 C6 O2 110.9(9)
H6 C6 C7 109.4(10)
O2 C6 C7 109.62(12)
H6 C6 C5 105.3(9)
O2 C6 C5 111.63(12)
C7 C6 C5 109.85(12)
H7A C7 H7B 110.3(14)
H7A C7 N4 110.3(10)
H7B C7 N4 108.2(10)
H7A C7 C6 107.8(10)
H7B C7 C6 110.3(10)
N4 C7 C6 109.98(12)
N4 C8 N6 120.50(12)
N4 C8 C9 133.94(13)
N6 C8 C9 105.56(12)
C8 C9 N5 109.38(12)
C8 C9 C11 126.47(13)
N5 C9 C11 124.08(13)
H10 C10 N5 127.0(11)
H10 C10 N6 121.3(11)
N5 C10 N6 111.66(13)
O3 C11 N7 120.90(13)
O3 C11 C9 120.64(13)
N7 C11 C9 118.46(13)
D2WA O2W D2WB 109(2)
D3WA O3W D4WA 105(2)

loop_
_geom_bond_atom_site_label_1
_geom_bond_atom_site_label_2
_geom_bond_distance
O1 C1 1.2274(18)
O2 C6 1.4143(19)
O2 D2 0.86(2)
O3 C11 1.2540(18)
N1 C2 1.3292(19)
N1 C1 1.3506(19)
N2 C2 1.3296(19)
N2 D2A 0.88(2)
N2 D2B 0.90(2)
N3 C4 1.3627(18)
N3 C1 1.4020(17)
N3 C5 1.4497(18)
N4 C8 1.3465(19)
N4 C7 1.4536(18)
N4 D4 0.853(19)
N5 C10 1.3001(18)
N5 C9 1.3935(18)
N6 C8 1.3656(18)
N6 C10 1.3704(18)
N6 C5 1.4570(17)
N7 C11 1.3261(19)
N7 D7A 0.89(2)
N7 D7B 0.88(2)
C2 C3 1.422(2)
C3 H3 0.928(19)
C3 C4 1.335(2)
C4 H4A 0.957(16)
C5 H5 0.945(16)
C5 C6 1.533(2)
C6 H6 0.956(16)
C6 C7 1.505(2)
C7 H7A 0.928(17)
C7 H7B 0.963(18)
C8 C9 1.381(2)
C9 C11 1.4426(19)
C10 H10 0.919(18)
O1W D1W 0.88(2)
O2W D2WA 0.92(3)
O2W D2WB 0.92(2)
O3W D3WA 0.90(3)
O3W D4WA 0.93(3)

loop_
_geom_hbond_atom_site_label_D
_geom_hbond_atom_site_label_H
_geom_hbond_atom_site_label_A
_geom_hbond_distance_DH
_geom_hbond_distance_HA
_geom_hbond_distance_DA
_geom_hbond_angle_DHA
_geom_hbond_site_symmetry_A
O2 D2 O2W 0.86(2) 2.01(2) 2.8310(16) 159.0(19) 7_556
N2 D2A O2W 0.88(2) 2.14(2) 3.0163(19) 172.4(18) 7_546
N2 D2B O3 0.90(2) 2.24(2) 3.0095(17) 143.5(17) 8_455
N4 D4 O3W 0.853(19) 2.146(19) 2.9796(18) 165.5(16) .
N4 D4 O3 0.853(19) 2.472(18) 3.0068(16) 121.5(14) .
N7 D7A N5 0.89(2) 2.26(2) 3.1181(19) 161.2(17) 5_656
N7 D7B N1 0.88(2) 2.14(2) 3.0104(18) 167.5(18) 8_556

loop_
_geom_torsion_atom_site_label_1
_geom_torsion_atom_site_label_2
_geom_torsion_atom_site_label_3
_geom_torsion_atom_site_label_4
_geom_torsion
C2 N1 C1 O1 -179.09(13)
C2 N1 C1 N3 1.8(2)
C4 N3 C1 O1 173.25(13)
C5 N3 C1 O1 -0.29(19)
C4 N3 C1 N1 -7.56(19)
C5 N3 C1 N1 178.89(12)
C1 N1 C2 N2 -175.73(13)
C1 N1 C2 C3 4.6(2)
N1 C2 C3 H3 173.8(13)
N2 C2 C3 H3 -5.8(13)
N1 C2 C3 C4 -5.3(2)
N2 C2 C3 C4 175.06(14)
H3 C3 C4 H4A -0.2(18)
C2 C3 C4 H4A 178.9(12)
H3 C3 C4 N3 -179.6(13)
C2 C3 C4 N3 -0.6(2)
C1 N3 C4 H4A -172.6(11)
C5 N3 C4 H4A 0.6(11)
C1 N3 C4 C3 6.9(2)
C5 N3 C4 C3 -179.93(13)
C4 N3 C5 H5 160.5(10)
C1 N3 C5 H5 -26.1(10)
C4 N3 C5 N6 42.81(17)
C1 N3 C5 N6 -143.75(12)
C4 N3 C5 C6 -80.89(16)
C1 N3 C5 C6 92.54(14)
C8 N6 C5 H5 97.1(10)
C10 N6 C5 H5 -68.9(10)
C8 N6 C5 N3 -146.74(13)
C10 N6 C5 N3 47.25(18)
C8 N6 C5 C6 -22.22(18)
C10 N6 C5 C6 171.77(13)
H5 C5 C6 H6 43.2(14)
N3 C5 C6 H6 -73.9(10)
N6 C5 C6 H6 162.4(10)
H5 C5 C6 O2 163.7(10)
N3 C5 C6 O2 46.53(15)
N6 C5 C6 O2 -77.11(14)
H5 C5 C6 C7 -74.5(10)
N3 C5 C6 C7 168.34(11)
N6 C5 C6 C7 44.71(16)
C8 N4 C7 H7A -70.8(11)
C8 N4 C7 H7B 168.5(10)
C8 N4 C7 C6 47.98(18)
H6 C6 C7 H7A -52.6(15)
O2 C6 C7 H7A -174.4(11)
C5 C6 C7 H7A 62.6(11)
H6 C6 C7 H7B 67.9(14)
O2 C6 C7 H7B -54.0(11)
C5 C6 C7 H7B -177.0(11)
H6 C6 C7 N4 -172.9(10)
O2 C6 C7 N4 65.26(15)
C5 C6 C7 N4 -57.75(16)
C7 N4 C8 N6 -24.0(2)
C7 N4 C8 C9 156.75(16)
C10 N6 C8 N4 179.46(13)
C5 N6 C8 N4 11.0(2)
C10 N6 C8 C9 -1.07(16)
C5 N6 C8 C9 -169.50(13)
N4 C8 C9 N5 179.87(15)
N6 C8 C9 N5 0.51(16)
N4 C8 C9 C11 -3.1(3)
N6 C8 C9 C11 177.52(14)
C10 N5 C9 C8 0.29(17)
C10 N5 C9 C11 -176.82(14)
C9 N5 C10 H10 179.4(13)
C9 N5 C10 N6 -0.99(17)
C8 N6 C10 H10 -179.0(12)
C5 N6 C10 H10 -11.2(12)
C8 N6 C10 N5 1.34(17)
C5 N6 C10 N5 169.15(13)
C8 C9 C11 O3 5.7(2)
N5 C9 C11 O3 -177.71(14)
C8 C9 C11 N7 -174.74(14)
N5 C9 C11 N7 1.9(2)
